data_7246709
loop_
_publ_author_name
'Zhong, Qiang'
'Wang, Pei-Long'
'Gao, Hui'
'Ma, Fang'
'Yang, Youqing'
'Li, Hongji'

_publ_section_title
;
 Electrochemical intramolecular N(sp2)--H/N(sp3)--H coupling for the
 synthesis of 1H-indazoles
;
_journal_issue 10
_journal_name_full 'Green Chemistry'
_journal_page_first 3982
_journal_page_last 3988
_journal_paper_doi 10.1039/D3GC00380A
_journal_volume 25
_journal_year 2023
_chemical_formula_moiety 'C20 H18 N2 O2 S'
_chemical_formula_sum 'C19 H19 N3 O2 S'
_chemical_formula_weight 353.43
_space_group_crystal_system monoclinic
_space_group_IT_number 14
_space_group_name_Hall '-P 2yn'
_space_group_name_H-M_alt 'P 1 21/n 1'
_atom_sites_solution_hydrogens mixed
_atom_sites_solution_primary direct
_audit_creation_date 2022-11-21
_audit_creation_method
;
Olex2 1.2
(compiled 2016.02.19 svn.r3266 for OlexSys, GUI svn.r5155)
;
_audit_update_record
;
2022-11-27 deposited with the CCDC.	2023-04-14 downloaded from the CCDC.
;
_cell_angle_alpha 90.00(3)
_cell_angle_beta 97.84(4)
_cell_angle_gamma 90.00(3)
_cell_formula_units_Z 4
_cell_length_a 11.349(8)
_cell_length_b 10.096(7)
_cell_length_c 15.893(11)
_cell_measurement_reflns_used 888
_cell_measurement_temperature 273.15
_cell_measurement_theta_max 27.34
_cell_measurement_theta_min 3.09
_cell_volume 1804(2)
_computing_molecular_graphics 'Olex2 (Dolomanov et al., 2009)'
_computing_publication_material 'Olex2 (Dolomanov et al., 2009)'
_computing_structure_refinement 'ShelXL (Sheldrick, 2015)'
_computing_structure_solution 'ShelXT (Sheldrick, 2015)'
_diffrn_ambient_temperature 273.15
_diffrn_measured_fraction_theta_full 0.996
_diffrn_measured_fraction_theta_max 0.991
_diffrn_measurement_device_type 'CCD area detector'
_diffrn_measurement_method 'phi and omega scans'
_diffrn_radiation_monochromator graphite
_diffrn_radiation_type MoK\a
_diffrn_radiation_wavelength 0.71073
_diffrn_reflns_av_R_equivalents 0.0318
_diffrn_reflns_av_unetI/netI 0.0136
_diffrn_reflns_Laue_measured_fraction_full 0.996
_diffrn_reflns_Laue_measured_fraction_max 0.991
_diffrn_reflns_limit_h_max 14
_diffrn_reflns_limit_h_min -14
_diffrn_reflns_limit_k_max 13
_diffrn_reflns_limit_k_min -13
_diffrn_reflns_limit_l_max 20
_diffrn_reflns_limit_l_min -20
_diffrn_reflns_number 72878
_diffrn_reflns_point_group_measured_fraction_full 0.996
_diffrn_reflns_point_group_measured_fraction_max 0.991
_diffrn_reflns_theta_full 25.242
_diffrn_reflns_theta_max 27.468
_diffrn_reflns_theta_min 2.587
_exptl_absorpt_coefficient_mu 0.196
_exptl_absorpt_correction_T_max 0.7456
_exptl_absorpt_correction_T_min 0.6815
_exptl_absorpt_correction_type multi-scan
_exptl_absorpt_process_details
;
SADABS-2016/2 (Bruker,2016/2) was used for absorption correction.
wR2(int) was 0.0568 before and 0.0482 after correction.
The Ratio of minimum to maximum transmission is 0.9140.
The \l/2 correction factor is Not present.
;
_exptl_crystal_colour yellow
_exptl_crystal_colour_primary yellow
_exptl_crystal_density_diffrn 1.301
_exptl_crystal_description block
_exptl_crystal_F_000 744
_exptl_crystal_size_max 0.2
_exptl_crystal_size_mid 0.1
_exptl_crystal_size_min 0.1
_refine_diff_density_max 0.273
_refine_diff_density_min -0.299
_refine_diff_density_rms 0.045
_refine_ls_extinction_method none
_refine_ls_goodness_of_fit_ref 1.025
_refine_ls_hydrogen_treatment mixed
_refine_ls_matrix_type full
_refine_ls_number_parameters 234
_refine_ls_number_reflns 4089
_refine_ls_number_restraints 0
_refine_ls_restrained_S_all 1.025
_refine_ls_R_factor_all 0.0501
_refine_ls_R_factor_gt 0.0418
_refine_ls_shift/su_max 0.000
_refine_ls_shift/su_mean 0.000
_refine_ls_structure_factor_coef Fsqd
_refine_ls_weighting_details 'w=1/[\s^2^(Fo^2^)+(0.0640P)^2^+0.4740P] where P=(Fo^2^+2Fc^2^)/3'
_refine_ls_weighting_scheme calc
_refine_ls_wR_factor_gt 0.1142
_refine_ls_wR_factor_ref 0.1207
_reflns_Friedel_coverage 0.000
_reflns_number_gt 3506
_reflns_number_total 4089
_reflns_threshold_expression 'I > 2\s(I)'
_cod_data_source_file d3gc00380a2.cif
_cod_data_source_block 2_CCDC1
_cod_depositor_comments 'Adding full bibliography for 7246708--7246709.cif.'
_cod_database_code 7246709
_shelx_space_group_comment
;
The symmetry employed for this shelxl refinement is uniquely defined
by the following loop, which should always be used as a source of
symmetry information in preference to the above space-group names.
They are only intended as comments.
;
_olex2_refinement_description
;
1. Fixed Uiso
 At 1.2 times of:
  All H(H) groups, All C(H) groups
 At 1.5 times of:
  All C(H,H,H) groups
2.a Aromatic/amide H refined with riding coordinates:
 C3(H3), C4(H4), C6(H6), C7(H7), C8(H8), C9(H9), C10(H10), C11(H11), C15(H15),
 C16(H16), C17(H17), C18(H18), C19(H19)
2.b Idealised Me refined as rotating group:
 C1(H1A,H1B,H1C)
;
_shelx_shelxl_version_number 2014/7
_olex2_submission_special_instructions 'No special instructions were received'

loop_
_space_group_symop_operation_xyz
'x, y, z'
'-x+1/2, y+1/2, -z+1/2'
'-x, -y, -z'
'x-1/2, -y-1/2, z-1/2'

loop_
_atom_site_label
_atom_site_type_symbol
_atom_site_fract_x
_atom_site_fract_y
_atom_site_fract_z
_atom_site_U_iso_or_equiv
_atom_site_adp_type
_atom_site_occupancy
_atom_site_site_symmetry_order
_atom_site_calc_flag
_atom_site_refinement_flags_posn
_atom_site_refinement_flags_adp
_atom_site_refinement_flags_occupancy
_atom_site_disorder_assembly
_atom_site_disorder_group
S1 S 0.30217(3) -0.62230(4) 0.36842(3) 0.04982(14) Uani 1 1 d . . . . .
O1 O 0.19537(11) -0.60917(15) 0.30990(9) 0.0740(4) Uani 1 1 d . . . . .
O2 O 0.34341(12) -0.51175(11) 0.42149(9) 0.0662(4) Uani 1 1 d . . . . .
N1 N 0.27736(12) -0.74961(14) 0.42724(9) 0.0498(3) Uani 1 1 d . . . . .
C20 C 0.35511(12) -0.80551(13) 0.49557(8) 0.0382(3) Uani 1 1 d . . . . .
N2 N 0.18887(15) -0.99313(16) 0.40126(10) 0.0656(4) Uani 1 1 d . . . . .
C1 C 0.6914(3) -0.7949(2) 0.16514(17) 0.0929(8) Uani 1 1 d . . . . .
H1A H 0.7096 -0.8866 0.1765 0.139 Uiso 1 1 calc GR . . . .
H1B H 0.7615 -0.7424 0.1808 0.139 Uiso 1 1 calc GR . . . .
H1C H 0.6640 -0.7834 0.1057 0.139 Uiso 1 1 calc GR . . . .
C2 C 0.59499(17) -0.75118(17) 0.21636(11) 0.0583(4) Uani 1 1 d . . . . .
C3 C 0.61625(18) -0.6535(2) 0.27795(14) 0.0708(5) Uani 1 1 d . . . . .
H3 H 0.6910 -0.6142 0.2877 0.085 Uiso 1 1 calc R . . . .
C4 C 0.52878(16) -0.61305(18) 0.32544(12) 0.0605(4) Uani 1 1 d . . . . .
H4 H 0.5449 -0.5480 0.3668 0.073 Uiso 1 1 calc R . . . .
C5 C 0.41733(13) -0.67074(14) 0.31045(9) 0.0434(3) Uani 1 1 d . . . . .
C6 C 0.39427(16) -0.76970(17) 0.24977(11) 0.0584(4) Uani 1 1 d . . . . .
H6 H 0.3198 -0.8096 0.2405 0.070 Uiso 1 1 calc R . . . .
C7 C 0.48260(18) -0.80840(18) 0.20337(11) 0.0622(4) Uani 1 1 d . . . . .
H7 H 0.4666 -0.8742 0.1625 0.075 Uiso 1 1 calc R . . . .
C8 C 0.45044(14) -0.73506(15) 0.53905(10) 0.0477(3) Uani 1 1 d . . . . .
H8 H 0.4671 -0.6500 0.5216 0.057 Uiso 1 1 calc R . . . .
C9 C 0.52022(15) -0.79147(18) 0.60804(10) 0.0550(4) Uani 1 1 d . . . . .
H9 H 0.5835 -0.7437 0.6365 0.066 Uiso 1 1 calc R . . . .
C10 C 0.49713(15) -0.91825(18) 0.63529(11) 0.0573(4) Uani 1 1 d . . . . .
H10 H 0.5446 -0.9554 0.6816 0.069 Uiso 1 1 calc R . . . .
C11 C 0.40268(14) -0.98884(15) 0.59284(10) 0.0489(3) Uani 1 1 d . . . . .
H11 H 0.3871 -1.0736 0.6114 0.059 Uiso 1 1 calc R . . . .
C12 C 0.32986(12) -0.93562(14) 0.52245(8) 0.0386(3) Uani 1 1 d . . . . .
C13 C 0.23150(13) -1.01854(14) 0.47834(10) 0.0450(3) Uani 1 1 d . . . . .
C14 C 0.18265(13) -1.12957(15) 0.52674(10) 0.0483(4) Uani 1 1 d . . . . .
C15 C 0.12403(19) -1.1010(2) 0.59574(14) 0.0721(5) Uani 1 1 d . . . . .
H15 H 0.1232 -1.0147 0.6162 0.086 Uiso 1 1 calc R . . . .
C16 C 0.0663(2) -1.2019(2) 0.63449(17) 0.0872(7) Uani 1 1 d . . . . .
H16 H 0.0252 -1.1823 0.6797 0.105 Uiso 1 1 calc R . . . .
C17 C 0.0702(2) -1.3304(2) 0.60571(18) 0.0867(7) Uani 1 1 d . . . . .
H17 H 0.0313 -1.3971 0.6314 0.104 Uiso 1 1 calc R . . . .
C18 C 0.1309(2) -1.3602(2) 0.53962(16) 0.0823(6) Uani 1 1 d . . . . .
H18 H 0.1349 -1.4474 0.5215 0.099 Uiso 1 1 calc R . . . .
C19 C 0.18718(18) -1.26040(17) 0.49912(13) 0.0631(5) Uani 1 1 d . . . . .
H19 H 0.2277 -1.2811 0.4538 0.076 Uiso 1 1 calc R . . . .
H1 H 0.2346(18) -0.805(2) 0.4005(12) 0.060(6) Uiso 1 1 d . . . . .
H2 H 0.1339(19) -1.047(2) 0.3840(13) 0.072 Uiso 1 1 d R . . . .

loop_
_atom_site_aniso_label
_atom_site_aniso_U_11
_atom_site_aniso_U_22
_atom_site_aniso_U_33
_atom_site_aniso_U_23
_atom_site_aniso_U_13
_atom_site_aniso_U_12
S1 0.0496(2) 0.0421(2) 0.0593(2) 0.01551(16) 0.01329(17) 0.00499(15)
O1 0.0545(7) 0.0840(9) 0.0826(9) 0.0385(7) 0.0064(6) 0.0154(6)
O2 0.0824(9) 0.0388(6) 0.0836(9) -0.0010(6) 0.0336(7) 0.0013(6)
N1 0.0477(7) 0.0486(7) 0.0517(7) 0.0137(6) 0.0014(6) -0.0108(6)
C20 0.0397(7) 0.0392(7) 0.0373(6) 0.0008(5) 0.0111(5) -0.0023(5)
N2 0.0709(10) 0.0620(9) 0.0590(9) 0.0020(7) -0.0087(7) -0.0248(8)
C1 0.1126(19) 0.0751(14) 0.1038(17) -0.0035(13) 0.0606(15) 0.0063(13)
C2 0.0755(11) 0.0474(9) 0.0563(9) 0.0076(7) 0.0240(8) 0.0050(8)
C3 0.0640(11) 0.0671(11) 0.0876(13) -0.0142(10) 0.0326(10) -0.0205(9)
C4 0.0633(10) 0.0555(10) 0.0660(10) -0.0153(8) 0.0203(8) -0.0183(8)
C5 0.0492(8) 0.0367(7) 0.0444(7) 0.0095(6) 0.0068(6) 0.0007(6)
C6 0.0543(9) 0.0498(9) 0.0681(10) -0.0049(8) -0.0021(8) -0.0027(7)
C7 0.0777(12) 0.0496(9) 0.0577(10) -0.0080(8) 0.0034(8) 0.0052(8)
C8 0.0506(8) 0.0429(8) 0.0503(8) 0.0001(6) 0.0094(6) -0.0118(6)
C9 0.0489(8) 0.0611(10) 0.0531(9) -0.0050(7) -0.0004(7) -0.0140(7)
C10 0.0545(9) 0.0609(10) 0.0526(9) 0.0072(8) -0.0068(7) -0.0020(8)
C11 0.0519(8) 0.0416(8) 0.0521(8) 0.0073(6) 0.0031(7) -0.0024(6)
C12 0.0397(7) 0.0367(7) 0.0405(7) -0.0006(5) 0.0089(5) -0.0029(5)
C13 0.0438(7) 0.0389(7) 0.0524(8) -0.0003(6) 0.0068(6) -0.0052(6)
C14 0.0435(7) 0.0419(8) 0.0596(9) 0.0018(6) 0.0071(6) -0.0081(6)
C15 0.0809(13) 0.0509(10) 0.0927(14) 0.0029(9) 0.0419(11) 0.0008(9)
C16 0.0794(14) 0.0822(15) 0.1108(18) 0.0231(13) 0.0521(13) 0.0033(11)
C17 0.0746(13) 0.0661(13) 0.123(2) 0.0277(13) 0.0255(13) -0.0198(11)
C18 0.1014(17) 0.0451(10) 0.0999(16) 0.0045(10) 0.0121(14) -0.0207(10)
C19 0.0756(12) 0.0453(9) 0.0694(11) -0.0023(8) 0.0131(9) -0.0114(8)

loop_
_atom_type_symbol
_atom_type_description
_atom_type_scat_dispersion_real
_atom_type_scat_dispersion_imag
_atom_type_scat_source
C C 0.0033 0.0016 'International Tables Vol C Tables 4.2.6.8 and 6.1.1.4'
H H 0.0000 0.0000 'International Tables Vol C Tables 4.2.6.8 and 6.1.1.4'
N N 0.0061 0.0033 'International Tables Vol C Tables 4.2.6.8 and 6.1.1.4'
O O 0.0106 0.0060 'International Tables Vol C Tables 4.2.6.8 and 6.1.1.4'
S S 0.1246 0.1234 'International Tables Vol C Tables 4.2.6.8 and 6.1.1.4'

loop_
_geom_angle_atom_site_label_1
_geom_angle_atom_site_label_2
_geom_angle_atom_site_label_3
_geom_angle
_geom_angle_site_symmetry_1
_geom_angle_site_symmetry_3
_geom_angle_publ_flag
O1 S1 O2 119.26(9) . . ?
O1 S1 N1 104.35(9) . . ?
O1 S1 C5 107.94(10) . . ?
O2 S1 N1 110.01(9) . . ?
O2 S1 C5 108.41(8) . . ?
N1 S1 C5 106.11(8) . . ?
S1 N1 H1 112.3(14) . . ?
C20 N1 S1 127.73(11) . . ?
C20 N1 H1 112.6(14) . . ?
N1 C20 C12 117.86(13) . . ?
C8 C20 N1 122.33(13) . . ?
C8 C20 C12 119.73(13) . . ?
C13 N2 H2 110.4(15) . . ?
H1A C1 H1B 109.5 . . ?
H1A C1 H1C 109.5 . . ?
H1B C1 H1C 109.5 . . ?
C2 C1 H1A 109.5 . . ?
C2 C1 H1B 109.5 . . ?
C2 C1 H1C 109.5 . . ?
C3 C2 C1 121.15(19) . . ?
C3 C2 C7 117.91(17) . . ?
C7 C2 C1 120.94(19) . . ?
C2 C3 H3 119.2 . . ?
C2 C3 C4 121.64(18) . . ?
C4 C3 H3 119.2 . . ?
C3 C4 H4 120.4 . . ?
C5 C4 C3 119.17(17) . . ?
C5 C4 H4 120.4 . . ?
C4 C5 S1 121.16(13) . . ?
C4 C5 C6 120.26(16) . . ?
C6 C5 S1 118.58(13) . . ?
C5 C6 H6 120.2 . . ?
C7 C6 C5 119.55(17) . . ?
C7 C6 H6 120.2 . . ?
C2 C7 H7 119.3 . . ?
C6 C7 C2 121.47(17) . . ?
C6 C7 H7 119.3 . . ?
C20 C8 H8 119.9 . . ?
C9 C8 C20 120.22(15) . . ?
C9 C8 H8 119.9 . . ?
C8 C9 H9 119.5 . . ?
C8 C9 C10 120.97(15) . . ?
C10 C9 H9 119.5 . . ?
C9 C10 H10 120.3 . . ?
C11 C10 C9 119.32(15) . . ?
C11 C10 H10 120.3 . . ?
C10 C11 H11 119.2 . . ?
C10 C11 C12 121.60(15) . . ?
C12 C11 H11 119.2 . . ?
C20 C12 C13 123.07(13) . . ?
C11 C12 C20 118.16(13) . . ?
C11 C12 C13 118.76(13) . . ?
N2 C13 C12 119.88(14) . . ?
N2 C13 C14 121.34(14) . . ?
C12 C13 C14 118.78(14) . . ?
C15 C14 C13 119.85(15) . . ?
C15 C14 C19 119.18(16) . . ?
C19 C14 C13 120.78(16) . . ?
C14 C15 H15 120.0 . . ?
C14 C15 C16 120.00(19) . . ?
C16 C15 H15 120.0 . . ?
C15 C16 H16 120.0 . . ?
C17 C16 C15 120.1(2) . . ?
C17 C16 H16 120.0 . . ?
C16 C17 H17 119.8 . . ?
C18 C17 C16 120.31(19) . . ?
C18 C17 H17 119.8 . . ?
C17 C18 H18 119.8 . . ?
C17 C18 C19 120.4(2) . . ?
C19 C18 H18 119.8 . . ?
C14 C19 C18 120.0(2) . . ?
C14 C19 H19 120.0 . . ?
C18 C19 H19 120.0 . . ?

loop_
_geom_bond_atom_site_label_1
_geom_bond_atom_site_label_2
_geom_bond_distance
_geom_bond_site_symmetry_2
_geom_bond_publ_flag
S1 O1 1.4298(16) . ?
S1 O2 1.4381(16) . ?
S1 N1 1.6361(16) . ?
S1 C5 1.7676(18) . ?
N1 C20 1.419(2) . ?
N1 H1 0.82(2) . ?
C20 C8 1.396(2) . ?
C20 C12 1.422(2) . ?
N2 C13 1.280(2) . ?
N2 H2 0.85(2) . ?
C1 H1A 0.9600 . ?
C1 H1B 0.9600 . ?
C1 H1C 0.9600 . ?
C1 C2 1.515(3) . ?
C2 C3 1.387(3) . ?
C2 C7 1.390(3) . ?
C3 H3 0.9300 . ?
C3 C4 1.388(3) . ?
C4 H4 0.9300 . ?
C4 C5 1.383(2) . ?
C5 C6 1.389(2) . ?
C6 H6 0.9300 . ?
C6 C7 1.380(3) . ?
C7 H7 0.9300 . ?
C8 H8 0.9300 . ?
C8 C9 1.384(2) . ?
C9 H9 0.9300 . ?
C9 C10 1.388(3) . ?
C10 H10 0.9300 . ?
C10 C11 1.384(2) . ?
C11 H11 0.9300 . ?
C11 C12 1.404(2) . ?
C12 C13 1.492(2) . ?
C13 C14 1.507(2) . ?
C14 C15 1.388(3) . ?
C14 C19 1.395(3) . ?
C15 H15 0.9300 . ?
C15 C16 1.399(3) . ?
C16 H16 0.9300 . ?
C16 C17 1.378(4) . ?
C17 H17 0.9300 . ?
C17 C18 1.366(4) . ?
C18 H18 0.9300 . ?
C18 C19 1.396(3) . ?
C19 H19 0.9300 . ?

loop_
_geom_torsion_atom_site_label_1
_geom_torsion_atom_site_label_2
_geom_torsion_atom_site_label_3
_geom_torsion_atom_site_label_4
_geom_torsion
_geom_torsion_site_symmetry_1
_geom_torsion_site_symmetry_2
_geom_torsion_site_symmetry_3
_geom_torsion_site_symmetry_4
_geom_torsion_publ_flag
S1 N1 C20 C8 20.3(2) . . . . ?
S1 N1 C20 C12 -162.94(12) . . . . ?
S1 C5 C6 C7 179.55(13) . . . . ?
O1 S1 N1 C20 179.99(14) . . . . ?
O1 S1 C5 C4 136.21(15) . . . . ?
O1 S1 C5 C6 -44.56(15) . . . . ?
O2 S1 N1 C20 -50.96(16) . . . . ?
O2 S1 C5 C4 5.73(16) . . . . ?
O2 S1 C5 C6 -175.04(12) . . . . ?
N1 S1 C5 C4 -112.40(15) . . . . ?
N1 S1 C5 C6 66.83(14) . . . . ?
N1 C20 C8 C9 176.73(14) . . . . ?
N1 C20 C12 C11 -176.70(13) . . . . ?
N1 C20 C12 C13 4.5(2) . . . . ?
C20 C8 C9 C10 0.0(3) . . . . ?
C20 C12 C13 N2 20.9(2) . . . . ?
C20 C12 C13 C14 -157.89(13) . . . . ?
N2 C13 C14 C15 -113.6(2) . . . . ?
N2 C13 C14 C19 61.3(2) . . . . ?
C1 C2 C3 C4 -179.8(2) . . . . ?
C1 C2 C7 C6 179.81(18) . . . . ?
C2 C3 C4 C5 -0.6(3) . . . . ?
C3 C2 C7 C6 0.2(3) . . . . ?
C3 C4 C5 S1 -179.53(15) . . . . ?
C3 C4 C5 C6 1.3(3) . . . . ?
C4 C5 C6 C7 -1.2(2) . . . . ?
C5 S1 N1 C20 66.10(16) . . . . ?
C5 C6 C7 C2 0.5(3) . . . . ?
C7 C2 C3 C4 -0.1(3) . . . . ?
C8 C20 C12 C11 0.2(2) . . . . ?
C8 C20 C12 C13 -178.60(13) . . . . ?
C8 C9 C10 C11 -0.2(3) . . . . ?
C9 C10 C11 C12 0.4(3) . . . . ?
C10 C11 C12 C20 -0.4(2) . . . . ?
C10 C11 C12 C13 178.46(15) . . . . ?
C11 C12 C13 N2 -157.85(16) . . . . ?
C11 C12 C13 C14 23.4(2) . . . . ?
C12 C20 C8 C9 0.0(2) . . . . ?
C12 C13 C14 C15 65.2(2) . . . . ?
C12 C13 C14 C19 -119.91(18) . . . . ?
C13 C14 C15 C16 172.35(19) . . . . ?
C13 C14 C19 C18 -173.52(18) . . . . ?
C14 C15 C16 C17 1.8(4) . . . . ?
C15 C14 C19 C18 1.4(3) . . . . ?
C15 C16 C17 C18 0.4(4) . . . . ?
C16 C17 C18 C19 -1.6(4) . . . . ?
C17 C18 C19 C14 0.7(3) . . . . ?
C19 C14 C15 C16 -2.6(3) . . . . ?
